data_4337192
loop_
_publ_author_name
'Esteban, Jordi'
'Font-Bardia, Merc\`e'
'Escuer, Albert'

_publ_section_title
;
 Anionic guests in prismatic cavities generated by enneanuclear nickel
 metallacycles.
;
_journal_issue 2
_journal_name_full 'Inorganic chemistry'
_journal_page_first 1113
_journal_page_last 1121
_journal_paper_doi 10.1021/ic402651k
_journal_volume 53
_journal_year 2014
_chemical_formula_moiety 'C108 H156 N57 Ni9 O6, 2(B F4), N3, 2(H2 O)'
_chemical_formula_sum 'C108 H160 B2 F8 N60 Ni9 O8'
_chemical_formula_weight 3128.97
_chemical_name_systematic
;
 ?
;
_space_group_IT_number 167
_symmetry_cell_setting trigonal
_symmetry_space_group_name_Hall '-R 3 2"c'
_symmetry_space_group_name_H-M 'R -3 c :H'
_atom_sites_solution_hydrogens geom
_atom_sites_solution_primary direct
_atom_sites_solution_secondary difmap
_audit_creation_method SHELXL-97
_cell_angle_alpha 90.00
_cell_angle_beta 90.00
_cell_angle_gamma 120.00
_cell_formula_units_Z 6
_cell_length_a 17.918(5)
_cell_length_b 17.918(5)
_cell_length_c 73.01(2)
_cell_measurement_reflns_used 431
_cell_measurement_temperature 105(2)
_cell_measurement_theta_max 31
_cell_measurement_theta_min 3
_cell_volume 20300(10)
_computing_cell_refinement 'AUTOMAR (Claudio Klein, 2007)'
_computing_data_collection 'MARXDS (Claudio Klein, 2005)'
_computing_data_reduction 'MARSCALE (Claudio Klein, 2007)'
_computing_molecular_graphics 'ORTEP (Brueggermann and Smith, 1990)'
_computing_publication_material 'PLATON (Spek, 1990)'
_computing_structure_refinement 'SHELXL-97 (Sheldrick, 1997)'
_computing_structure_solution 'SHELXS-97 (Sheldrick, 1997)'
_diffrn_ambient_temperature 105(2)
_diffrn_measured_fraction_theta_full 0.998
_diffrn_measured_fraction_theta_max 0.853
_diffrn_measurement_device_type 'MAR345 with image plate detector'
_diffrn_measurement_method 'phi scan'
_diffrn_radiation_monochromator graphite
_diffrn_radiation_source 'fine-focus sealed tube'
_diffrn_radiation_type MoK\a
_diffrn_radiation_wavelength 0.71073
_diffrn_reflns_av_R_equivalents 0.0744
_diffrn_reflns_av_sigmaI/netI 0.0321
_diffrn_reflns_limit_h_max 25
_diffrn_reflns_limit_h_min -22
_diffrn_reflns_limit_k_max 26
_diffrn_reflns_limit_k_min -26
_diffrn_reflns_limit_l_max 103
_diffrn_reflns_limit_l_min -103
_diffrn_reflns_number 48208
_diffrn_reflns_theta_full 25.00
_diffrn_reflns_theta_max 32.18
_diffrn_reflns_theta_min 1.43
_exptl_absorpt_coefficient_mu 1.310
_exptl_absorpt_correction_T_max 0.85
_exptl_absorpt_correction_T_min 0.82
_exptl_absorpt_correction_type empirical
_exptl_absorpt_process_details sadabs
_exptl_crystal_density_diffrn 1.536
_exptl_crystal_density_method 'not measured'
_exptl_crystal_description prism
_exptl_crystal_F_000 9756
_exptl_crystal_size_max 0.15
_exptl_crystal_size_mid 0.14
_exptl_crystal_size_min 0.12
_refine_diff_density_max 1.621
_refine_diff_density_min -0.594
_refine_diff_density_rms 0.099
_refine_ls_extinction_coef 0.00023(4)
_refine_ls_extinction_expression Fc^*^=kFc[1+0.001xFc^2^\l^3^/sin(2\q)]^-1/4^
_refine_ls_extinction_method SHELXL
_refine_ls_goodness_of_fit_ref 1.157
_refine_ls_hydrogen_treatment constr
_refine_ls_matrix_type full
_refine_ls_number_parameters 296
_refine_ls_number_reflns 6799
_refine_ls_number_restraints 5
_refine_ls_restrained_S_all 1.165
_refine_ls_R_factor_all 0.0794
_refine_ls_R_factor_gt 0.0651
_refine_ls_shift/su_max 0.001
_refine_ls_shift/su_mean 0.000
_refine_ls_structure_factor_coef Fsqd
_refine_ls_weighting_details 'calc w=1/[\s^2^(Fo^2^)+(0.1205P)^2^+2.5040P] where P=(Fo^2^+2Fc^2^)/3'
_refine_ls_weighting_scheme calc
_refine_ls_wR_factor_gt 0.1914
_refine_ls_wR_factor_ref 0.2056
_reflns_number_gt 5640
_reflns_number_total 6799
_reflns_threshold_expression >2sigma(I)
_cod_data_source_file ic402651k_si_001.cif
_cod_data_source_block jopm105a
_cod_depositor_comments
;
The following automatic conversions were performed:

'_symmetry_cell_setting' value 'Trigonal' changed to 'trigonal'
according to
/usr/data/users/saulius/automatic-downloads/current/ACS/lib/dictionaries/cif_core.dic
dictionary named 'cif_core.dic' version 2.4.2 from 2011-04-26.

Automatic conversion script
Id: cif_fix_values 2281 2013-09-26 08:29:07Z andrius 
;
_cod_original_sg_symbol_H-M R-3c
_cod_database_code 4337192

loop_
_symmetry_equiv_pos_as_xyz
'x, y, z'
'-y, x-y, z'
'-x+y, -x, z'
'y, x, -z+1/2'
'-x, -x+y, -z+1/2'
'x-y, -y, -z+1/2'
'x+2/3, y+1/3, z+1/3'
'-y+2/3, x-y+1/3, z+1/3'
'-x+y+2/3, -x+1/3, z+1/3'
'y+2/3, x+1/3, -z+5/6'
'-x+2/3, -x+y+1/3, -z+5/6'
'x-y+2/3, -y+1/3, -z+5/6'
'x+1/3, y+2/3, z+2/3'
'-y+1/3, x-y+2/3, z+2/3'
'-x+y+1/3, -x+2/3, z+2/3'
'y+1/3, x+2/3, -z+7/6'
'-x+1/3, -x+y+2/3, -z+7/6'
'x-y+1/3, -y+2/3, -z+7/6'
'-x, -y, -z'
'y, -x+y, -z'
'x-y, x, -z'
'-y, -x, z-1/2'
'x, x-y, z-1/2'
'-x+y, y, z-1/2'
'-x+2/3, -y+1/3, -z+1/3'
'y+2/3, -x+y+1/3, -z+1/3'
'x-y+2/3, x+1/3, -z+1/3'
'-y+2/3, -x+1/3, z-1/6'
'x+2/3, x-y+1/3, z-1/6'
'-x+y+2/3, y+1/3, z-1/6'
'-x+1/3, -y+2/3, -z+2/3'
'y+1/3, -x+y+2/3, -z+2/3'
'x-y+1/3, x+2/3, -z+2/3'
'-y+1/3, -x+2/3, z+1/6'
'x+1/3, x-y+2/3, z+1/6'
'-x+y+1/3, y+2/3, z+1/6'

loop_
_atom_site_label
_atom_site_type_symbol
_atom_site_fract_x
_atom_site_fract_y
_atom_site_fract_z
_atom_site_U_iso_or_equiv
_atom_site_adp_type
_atom_site_occupancy
_atom_site_symmetry_multiplicity
_atom_site_calc_flag
_atom_site_refinement_flags
Ni1 Ni 0.51591(2) 0.47431(2) 0.058511(5) 0.04629(15) Uani 1 1 d U
Ni2 Ni 0.32707(3) 0.3333 0.0833 0.03945(15) Uani 1 2 d S
O1 O 0.39658(13) 0.41998(13) 0.04669(3) 0.0481(4) Uani 1 1 d .
N1 N 0.20245(14) 0.24398(14) 0.07590(3) 0.0417(4) Uani 1 1 d .
N2 N 0.33006(14) 0.35845(15) 0.05581(3) 0.0413(4) Uani 1 1 d .
N3 N 0.51714(16) 0.35953(17) 0.05635(3) 0.0494(5) Uani 1 1 d .
H3NA H 0.5701 0.3700 0.0594 0.059 Uiso 1 1 calc R
H3NB H 0.4801 0.3226 0.0647 0.059 Uiso 1 1 calc R
N4 N 0.5697(2) 0.5161(2) 0.03209(4) 0.0604(6) Uani 1 1 d U
H4N H 0.6264 0.5331 0.0335 0.072 Uiso 1 1 calc R
N5 N 0.5110(2) 0.58920(18) 0.06197(4) 0.0637(7) Uani 1 1 d U
H5NA H 0.4610 0.5796 0.0570 0.076 Uiso 1 1 calc R
H5NB H 0.5071 0.5957 0.0741 0.076 Uiso 1 1 calc R
N6 N 0.45858(15) 0.43094(16) 0.08557(3) 0.0451(5) Uani 1 1 d .
N7 N 0.47640(16) 0.48391(16) 0.09772(3) 0.0455(5) Uani 1 1 d .
N8 N 0.49136(19) 0.5331(2) 0.10893(4) 0.0577(6) Uani 1 1 d .
N9 N 0.64344(19) 0.5323(2) 0.06821(4) 0.0715(8) Uani 1 1 d U
N10 N 0.6667 0.5448(2) 0.0833 0.0496(7) Uani 1 2 d S
C1 C 0.14021(17) 0.18661(17) 0.08691(4) 0.0435(5) Uani 1 1 d .
H1 H 0.1529 0.1842 0.0992 0.052 Uiso 1 1 calc R
C2 C 0.05711(19) 0.1305(2) 0.08060(4) 0.0505(6) Uani 1 1 d .
H2 H 0.0154 0.0903 0.0884 0.061 Uiso 1 1 calc R
C3 C 0.03820(19) 0.1359(2) 0.06248(4) 0.0502(6) Uani 1 1 d .
H3 H -0.0174 0.1009 0.0581 0.060 Uiso 1 1 calc R
C4 C 0.10177(19) 0.1933(2) 0.05093(4) 0.0483(6) Uani 1 1 d .
H4 H 0.0897 0.1962 0.0386 0.058 Uiso 1 1 calc R
C5 C 0.18466(18) 0.24713(18) 0.05780(4) 0.0441(5) Uani 1 1 d .
C6 C 0.25824(17) 0.31016(18) 0.04682(3) 0.0423(5) Uani 1 1 d .
C7 C 0.24894(18) 0.3204(2) 0.02674(4) 0.0471(6) Uani 1 1 d .
C8 C 0.2231(2) 0.2496(3) 0.01501(5) 0.0625(8) Uani 1 1 d .
H8 H 0.2156 0.1979 0.0196 0.075 Uiso 1 1 calc R
C9 C 0.2084(3) 0.2566(3) -0.00359(5) 0.0752(11) Uani 1 1 d .
H9 H 0.1918 0.2097 -0.0113 0.090 Uiso 1 1 calc R
C10 C 0.2186(3) 0.3323(3) -0.01039(6) 0.0812(12) Uani 1 1 d .
H10 H 0.2060 0.3356 -0.0226 0.097 Uiso 1 1 calc R
C11 C 0.2478(3) 0.4051(3) 0.00092(5) 0.0750(10) Uani 1 1 d .
H11 H 0.2577 0.4574 -0.0039 0.090 Uiso 1 1 calc R
C12 C 0.2615(2) 0.3976(2) 0.01918(4) 0.0583(7) Uani 1 1 d .
H12 H 0.2797 0.4453 0.0268 0.070 Uiso 1 1 calc R
C13 C 0.4951(2) 0.3156(2) 0.03836(4) 0.0587(7) Uani 1 1 d .
H13A H 0.4359 0.2984 0.0353 0.070 Uiso 1 1 calc R
H13B H 0.4998 0.2641 0.0390 0.070 Uiso 1 1 calc R
C14 C 0.5553(3) 0.3754(2) 0.02335(5) 0.0647(8) Uani 1 1 d .
H14A H 0.6145 0.3993 0.0274 0.078 Uiso 1 1 calc R
H14B H 0.5481 0.3414 0.0125 0.078 Uiso 1 1 calc R
C15 C 0.5400(3) 0.4494(3) 0.01829(5) 0.0664(9) Uani 1 1 d .
H15A H 0.5693 0.4747 0.0068 0.080 Uiso 1 1 calc R
H15B H 0.4788 0.4264 0.0163 0.080 Uiso 1 1 calc R
C16 C 0.5698(3) 0.5965(3) 0.02601(6) 0.0811(11) Uani 1 1 d U
H16A H 0.5107 0.5844 0.0254 0.097 Uiso 1 1 calc R
H16B H 0.5936 0.6111 0.0137 0.097 Uiso 1 1 calc R
C17 C 0.6204(3) 0.6738(3) 0.03828(6) 0.0818(12) Uani 1 1 d D
H17A H 0.6748 0.6773 0.0413 0.098 Uiso 1 1 calc R
H17B H 0.6334 0.7253 0.0314 0.098 Uiso 1 1 calc R
C18 C 0.5793(3) 0.6741(3) 0.05487(6) 0.0860(12) Uani 1 1 d D
H18A H 0.5539 0.7104 0.0531 0.103 Uiso 1 1 calc R
H18B H 0.6232 0.7009 0.0642 0.103 Uiso 1 1 calc R
F1 F 0.08227(18) 0.05758(18) 0.12229(4) 0.0872(7) Uani 1 1 d .
F2 F 0.0000 0.0000 0.14754(6) 0.0934(14) Uani 1 3 d S
B1 B 0.0000 0.0000 0.12913(10) 0.0619(15) Uani 1 3 d S
N11 N 0.6667 0.3333 0.0833 0.0516(13) Uani 1 6 d S
N12 N 0.6667 0.3333 0.06720(7) 0.0607(12) Uani 1 3 d S
O1W O 0.0000 0.0000 0.01417(19) 0.200(8) Uani 1 3 d S

loop_
_atom_site_aniso_label
_atom_site_aniso_U_11
_atom_site_aniso_U_22
_atom_site_aniso_U_33
_atom_site_aniso_U_23
_atom_site_aniso_U_13
_atom_site_aniso_U_12
Ni1 0.0450(2) 0.0513(2) 0.0425(2) -0.00064(13) 0.00187(13) 0.02403(17)
Ni2 0.0405(2) 0.0438(3) 0.0351(2) -0.00044(16) -0.00022(8) 0.02189(13)
O1 0.0461(10) 0.0515(11) 0.0455(10) 0.0025(8) 0.0022(8) 0.0236(9)
N1 0.0414(11) 0.0445(11) 0.0387(10) -0.0007(8) 0.0001(8) 0.0212(9)
N2 0.0429(11) 0.0453(11) 0.0370(10) 0.0007(8) 0.0021(8) 0.0229(9)
N3 0.0473(12) 0.0547(14) 0.0470(12) -0.0009(10) 0.0001(9) 0.0261(11)
N4 0.0590(15) 0.0740(17) 0.0508(11) 0.0063(11) 0.0092(11) 0.0352(15)
N5 0.0697(18) 0.0543(13) 0.0676(16) 0.0024(13) 0.0136(14) 0.0313(14)
N6 0.0431(12) 0.0505(12) 0.0406(10) -0.0006(9) 0.0011(8) 0.0226(10)
N7 0.0457(12) 0.0508(12) 0.0411(11) -0.0025(9) -0.0019(9) 0.0249(10)
N8 0.0592(15) 0.0641(16) 0.0531(14) -0.0053(12) -0.0027(11) 0.0334(13)
N9 0.0484(11) 0.089(2) 0.0624(17) -0.0014(15) -0.0020(11) 0.0231(14)
N10 0.0416(16) 0.0493(13) 0.0553(19) 0.0023(7) 0.0045(14) 0.0208(8)
C1 0.0433(12) 0.0465(13) 0.0413(12) 0.0019(9) 0.0001(9) 0.0229(11)
C2 0.0485(14) 0.0486(15) 0.0525(14) 0.0013(11) 0.0005(11) 0.0230(12)
C3 0.0487(14) 0.0506(15) 0.0512(14) -0.0022(11) -0.0034(11) 0.0246(12)
C4 0.0473(14) 0.0525(16) 0.0455(13) -0.0006(11) -0.0029(10) 0.0252(12)
C5 0.0456(13) 0.0487(13) 0.0391(11) 0.0001(10) -0.0022(10) 0.0244(11)
C6 0.0459(13) 0.0484(13) 0.0353(11) -0.0019(9) -0.0010(9) 0.0257(11)
C7 0.0453(13) 0.0568(15) 0.0394(12) 0.0008(11) -0.0001(10) 0.0258(12)
C8 0.0594(18) 0.069(2) 0.0556(17) -0.0077(14) -0.0024(14) 0.0289(16)
C9 0.068(2) 0.086(3) 0.059(2) -0.0083(18) 0.0000(17) 0.029(2)
C10 0.078(3) 0.101(3) 0.059(2) 0.001(2) -0.0063(18) 0.041(2)
C11 0.075(2) 0.090(3) 0.064(2) 0.0113(18) 0.0002(18) 0.044(2)
C12 0.0602(18) 0.0665(19) 0.0512(15) 0.0048(13) 0.0019(13) 0.0339(16)
C13 0.0599(18) 0.0611(18) 0.0554(16) -0.0004(14) 0.0053(13) 0.0305(15)
C14 0.068(2) 0.071(2) 0.0554(16) -0.0032(15) 0.0072(15) 0.0351(18)
C15 0.066(2) 0.074(2) 0.0524(17) 0.0009(15) 0.0052(15) 0.0292(18)
C16 0.096(3) 0.078(2) 0.070(2) 0.0085(19) -0.001(2) 0.045(2)
C17 0.099(3) 0.069(2) 0.075(2) 0.0061(19) 0.011(2) 0.040(2)
C18 0.084(3) 0.070(2) 0.085(3) -0.001(2) 0.017(2) 0.023(2)
F1 0.0769(16) 0.0913(17) 0.0873(16) 0.0083(13) 0.0027(13) 0.0375(13)
F2 0.112(2) 0.112(2) 0.057(2) 0.000 0.000 0.0559(12)
B1 0.063(2) 0.063(2) 0.060(4) 0.000 0.000 0.0315(12)
N11 0.048(2) 0.048(2) 0.060(4) 0.000 0.000 0.0238(10)
N12 0.0605(17) 0.0605(17) 0.061(3) 0.000 0.000 0.0302(9)
O1W 0.067(2) 0.067(2) 0.46(2) 0.000 0.000 0.0336(11)

loop_
_atom_type_symbol
_atom_type_description
_atom_type_scat_dispersion_real
_atom_type_scat_dispersion_imag
_atom_type_scat_source
C C 0.0033 0.0016 'International Tables Vol C Tables 4.2.6.8 and 6.1.1.4'
H H 0.0000 0.0000 'International Tables Vol C Tables 4.2.6.8 and 6.1.1.4'
B B 0.0013 0.0007 'International Tables Vol C Tables 4.2.6.8 and 6.1.1.4'
F F 0.0171 0.0103 'International Tables Vol C Tables 4.2.6.8 and 6.1.1.4'
N N 0.0061 0.0033 'International Tables Vol C Tables 4.2.6.8 and 6.1.1.4'
Ni Ni 0.3393 1.1124 'International Tables Vol C Tables 4.2.6.8 and 6.1.1.4'
O O 0.0106 0.0060 'International Tables Vol C Tables 4.2.6.8 and 6.1.1.4'

loop_
_geom_angle_atom_site_label_1
_geom_angle_atom_site_label_2
_geom_angle_atom_site_label_3
_geom_angle
_geom_angle_site_symmetry_1
_geom_angle_site_symmetry_3
O1 Ni1 N3 91.31(9) . .
O1 Ni1 N9 174.70(10) . .
N3 Ni1 N9 88.14(13) . .
O1 Ni1 N4 88.09(10) . .
N3 Ni1 N4 93.01(11) . .
N9 Ni1 N4 86.68(12) . .
O1 Ni1 N5 88.37(11) . .
N3 Ni1 N5 177.09(11) . .
N9 Ni1 N5 92.45(14) . .
N4 Ni1 N5 89.87(12) . .
O1 Ni1 N6 91.06(8) . .
N3 Ni1 N6 87.27(9) . .
N9 Ni1 N6 94.18(11) . .
N4 Ni1 N6 179.11(10) . .
N5 Ni1 N6 89.84(10) . .
N2 Ni2 N2 170.43(13) 18_554 .
N2 Ni2 N1 79.20(9) 18_554 18_554
N2 Ni2 N1 94.11(9) . 18_554
N2 Ni2 N1 94.12(9) 18_554 .
N2 Ni2 N1 79.19(9) . .
N1 Ni2 N1 92.22(13) 18_554 .
N2 Ni2 N6 96.80(9) 18_554 .
N2 Ni2 N6 89.88(9) . .
N1 Ni2 N6 89.14(9) 18_554 .
N1 Ni2 N6 169.06(8) . .
N2 Ni2 N6 89.89(9) 18_554 18_554
N2 Ni2 N6 96.79(9) . 18_554
N1 Ni2 N6 169.07(8) 18_554 18_554
N1 Ni2 N6 89.14(9) . 18_554
N6 Ni2 N6 91.58(13) . 18_554
N2 O1 Ni1 118.32(15) . .
C1 N1 C5 119.3(2) . .
C1 N1 Ni2 126.76(18) . .
C5 N1 Ni2 113.95(17) . .
C6 N2 O1 118.3(2) . .
C6 N2 Ni2 115.78(18) . .
O1 N2 Ni2 125.88(17) . .
C13 N3 Ni1 117.5(2) . .
C13 N3 H3NA 107.9 . .
Ni1 N3 H3NA 107.9 . .
C13 N3 H3NB 107.9 . .
Ni1 N3 H3NB 107.9 . .
H3NA N3 H3NB 107.2 . .
C15 N4 C16 114.2(3) . .
C15 N4 Ni1 115.3(2) . .
C16 N4 Ni1 112.9(2) . .
C15 N4 H4N 104.3 . .
C16 N4 H4N 104.3 . .
Ni1 N4 H4N 104.3 . .
C18 N5 Ni1 122.6(3) . .
C18 N5 H5NA 106.7 . .
Ni1 N5 H5NA 106.7 . .
C18 N5 H5NB 106.7 . .
Ni1 N5 H5NB 106.7 . .
H5NA N5 H5NB 106.6 . .
N7 N6 Ni2 116.57(19) . .
N7 N6 Ni1 119.2(2) . .
Ni2 N6 Ni1 110.76(10) . .
N8 N7 N6 178.5(3) . .
N10 N9 Ni1 127.6(2) . .
N9 N10 N9 178.3(5) 17_654 .
N1 C1 C2 122.2(2) . .
N1 C1 H1 118.9 . .
C2 C1 H1 118.9 . .
C3 C2 C1 118.5(3) . .
C3 C2 H2 120.8 . .
C1 C2 H2 120.8 . .
C4 C3 C2 120.0(3) . .
C4 C3 H3 120.0 . .
C2 C3 H3 120.0 . .
C3 C4 C5 119.5(3) . .
C3 C4 H4 120.3 . .
C5 C4 H4 120.3 . .
N1 C5 C4 120.5(2) . .
N1 C5 C6 114.8(2) . .
C4 C5 C6 124.6(2) . .
N2 C6 C5 116.1(2) . .
N2 C6 C7 122.8(2) . .
C5 C6 C7 121.0(2) . .
C12 C7 C8 118.0(3) . .
C12 C7 C6 122.3(3) . .
C8 C7 C6 119.6(3) . .
C9 C8 C7 120.2(4) . .
C9 C8 H8 119.9 . .
C7 C8 H8 119.9 . .
C10 C9 C8 120.1(4) . .
C10 C9 H9 119.9 . .
C8 C9 H9 119.9 . .
C9 C10 C11 120.7(4) . .
C9 C10 H10 119.7 . .
C11 C10 H10 119.7 . .
C12 C11 C10 118.7(4) . .
C12 C11 H11 120.6 . .
C10 C11 H11 120.6 . .
C11 C12 C7 122.1(4) . .
C11 C12 H12 118.9 . .
C7 C12 H12 118.9 . .
N3 C13 C14 110.8(3) . .
N3 C13 H13A 109.5 . .
C14 C13 H13A 109.5 . .
N3 C13 H13B 109.5 . .
C14 C13 H13B 109.5 . .
H13A C13 H13B 108.1 . .
C15 C14 C13 114.1(3) . .
C15 C14 H14A 108.7 . .
C13 C14 H14A 108.7 . .
C15 C14 H14B 108.7 . .
C13 C14 H14B 108.7 . .
H14A C14 H14B 107.6 . .
N4 C15 C14 113.4(3) . .
N4 C15 H15A 108.9 . .
C14 C15 H15A 108.9 . .
N4 C15 H15B 108.9 . .
C14 C15 H15B 108.9 . .
H15A C15 H15B 107.7 . .
N4 C16 C17 114.5(4) . .
N4 C16 H16A 108.6 . .
C17 C16 H16A 108.6 . .
N4 C16 H16B 108.6 . .
C17 C16 H16B 108.6 . .
H16A C16 H16B 107.6 . .
C18 C17 C16 115.7(4) . .
C18 C17 H17A 108.3 . .
C16 C17 H17A 108.3 . .
C18 C17 H17B 108.3 . .
C16 C17 H17B 108.3 . .
H17A C17 H17B 107.4 . .
C17 C18 N5 117.1(4) . .
C17 C18 H18A 108.0 . .
N5 C18 H18A 108.0 . .
C17 C18 H18B 108.0 . .
N5 C18 H18B 108.0 . .
H18A C18 H18B 107.3 . .
F2 B1 F1 110.9(3) . .
F2 B1 F1 110.9(3) . 2
F1 B1 F1 108.0(3) . 2
F2 B1 F1 110.9(3) . 3
F1 B1 F1 108.0(3) . 3
F1 B1 F1 108.0(3) 2 3
N12 N11 N12 180.0 16_544 .

loop_
_geom_bond_atom_site_label_1
_geom_bond_atom_site_label_2
_geom_bond_distance
_geom_bond_site_symmetry_2
Ni1 O1 2.045(2) .
Ni1 N3 2.074(3) .
Ni1 N9 2.104(3) .
Ni1 N4 2.119(3) .
Ni1 N5 2.119(3) .
Ni1 N6 2.182(2) .
Ni2 N2 2.054(2) 18_554
Ni2 N2 2.054(2) .
Ni2 N1 2.066(2) 18_554
Ni2 N1 2.066(2) .
Ni2 N6 2.125(2) .
Ni2 N6 2.125(2) 18_554
O1 N2 1.328(3) .
N1 C1 1.342(3) .
N1 C5 1.367(3) .
N2 C6 1.312(3) .
N3 C13 1.480(4) .
N3 H3NA 0.9000 .
N3 H3NB 0.9000 .
N4 C15 1.446(5) .
N4 C16 1.507(5) .
N4 H4N 0.9100 .
N5 C18 1.489(5) .
N5 H5NA 0.9000 .
N5 H5NB 0.9000 .
N6 N7 1.220(3) .
N7 N8 1.132(4) .
N9 N10 1.162(3) .
N10 N9 1.162(3) 17_654
C1 C2 1.394(4) .
C1 H1 0.9300 .
C2 C3 1.381(4) .
C2 H2 0.9300 .
C3 C4 1.377(4) .
C3 H3 0.9300 .
C4 C5 1.399(4) .
C4 H4 0.9300 .
C5 C6 1.472(4) .
C6 C7 1.497(4) .
C7 C12 1.399(5) .
C7 C8 1.403(5) .
C8 C9 1.400(5) .
C8 H8 0.9300 .
C9 C10 1.370(7) .
C9 H9 0.9300 .
C10 C11 1.405(6) .
C10 H10 0.9300 .
C11 C12 1.375(5) .
C11 H11 0.9300 .
C12 H12 0.9300 .
C13 C14 1.535(5) .
C13 H13A 0.9700 .
C13 H13B 0.9700 .
C14 C15 1.529(6) .
C14 H14A 0.9700 .
C14 H14B 0.9700 .
C15 H15A 0.9700 .
C15 H15B 0.9700 .
C16 C17 1.512(6) .
C16 H16A 0.9700 .
C16 H16B 0.9700 .
C17 C18 1.419(5) .
C17 H17A 0.9700 .
C17 H17B 0.9700 .
C18 H18A 0.9700 .
C18 H18B 0.9700 .
F1 B1 1.402(4) .
F2 B1 1.345(9) .
B1 F1 1.402(4) 2
B1 F1 1.402(4) 3
N11 N12 1.178(5) 16_544
N11 N12 1.178(5) .
